data_6000703
loop_
_publ_author_name
'Benardrocherulle, P.'
'Rius, J.'
'Louer, D.'

_publ_section_title
;
 Structural analysis of zirconium hydroxide nitrate monohydrates by X-ray
 powder diffraction
;
_journal_name_full 'Journal of Solid State Chemistry'
_journal_page_first 295
_journal_page_last 304
_journal_paper_doi 10.1006/jssc.1996.7226
_journal_volume 128
_journal_year 1997
_chemical_formula_sum 'H5.3 N2 O9.65 Zr'
_space_group_name_H-M_alt 'P -1'
_cell_angle_alpha 108.300
_cell_angle_beta 112.020
_cell_angle_gamma 79.750
_cell_length_a 10.0510
_cell_length_b 10.3570
_cell_length_c 8.1310
_cell_volume 743.25
_cod_database_code 6000703

loop_
_atom_site_label
_atom_site_fract_x
_atom_site_fract_y
_atom_site_fract_z
? ? ? ?
